data_4073941
loop_
_publ_author_name
'Wagner, Harald'
'Wallner, Andreas'
'Fischer, Jelena'
'Flock, Michaela'
'Baumgartner, Judith'
'Marschner, Christoph'

_publ_section_title
;
 Rearrangement of Cyclic Silanes with Aluminum Trichloride
;
_journal_issue 27
_journal_name_full Organometallics
_journal_page_first 6704
_journal_paper_doi 10.1021/om7007524
_journal_volume 26
_journal_year 2007
_chemical_formula_sum 'C24 H72 Si12'
_chemical_formula_weight 697.90
_chemical_name_systematic
; 
 ? 
;
_space_group_IT_number 12
_symmetry_space_group_name_Hall '-C 2y'
_symmetry_space_group_name_H-M 'C 1 2/m 1'
_atom_sites_solution_hydrogens geom
_atom_sites_solution_primary direct
_atom_sites_solution_secondary difmap
_audit_creation_method SHELXL-97
_cell_angle_alpha 90.00
_cell_angle_beta 118.53(3)
_cell_angle_gamma 90.00
_cell_formula_units_Z 2
_cell_length_a 19.235(4)
_cell_length_b 12.713(3)
_cell_length_c 10.285(2)
_cell_measurement_temperature 100(2)
_cell_volume 2209.6(10)
_computing_structure_refinement 'SHELXL-97 (Sheldrick, 1997)'
_computing_structure_solution 'SHELXS-97 (Sheldrick, 1990)'
_diffrn_ambient_temperature 100(2)
_diffrn_measured_fraction_theta_full 0.974
_diffrn_measured_fraction_theta_max 0.974
_diffrn_radiation_monochromator graphite
_diffrn_radiation_source 'fine-focus sealed tube'
_diffrn_radiation_type MoK\a
_diffrn_radiation_wavelength 0.71073
_diffrn_reflns_av_R_equivalents 0.0323
_diffrn_reflns_av_sigmaI/netI 0.0368
_diffrn_reflns_limit_h_max 24
_diffrn_reflns_limit_h_min -24
_diffrn_reflns_limit_k_max 14
_diffrn_reflns_limit_k_min -15
_diffrn_reflns_limit_l_max 12
_diffrn_reflns_limit_l_min -12
_diffrn_reflns_number 5959
_diffrn_reflns_theta_full 26.40
_diffrn_reflns_theta_max 26.40
_diffrn_reflns_theta_min 2.00
_exptl_absorpt_coefficient_mu 0.366
_exptl_absorpt_correction_T_max 0.9438
_exptl_absorpt_correction_T_min 0.8857
_exptl_crystal_density_diffrn 1.049
_exptl_crystal_density_method 'not measured'
_exptl_crystal_F_000 768
_exptl_crystal_size_max 0.34
_exptl_crystal_size_mid 0.22
_exptl_crystal_size_min 0.16
_refine_diff_density_max 0.576
_refine_diff_density_min -0.453
_refine_diff_density_rms 0.086
_refine_ls_extinction_method none
_refine_ls_goodness_of_fit_ref 1.115
_refine_ls_hydrogen_treatment mixed
_refine_ls_matrix_type full
_refine_ls_number_parameters 136
_refine_ls_number_reflns 2309
_refine_ls_number_restraints 30
_refine_ls_restrained_S_all 1.109
_refine_ls_R_factor_all 0.0638
_refine_ls_R_factor_gt 0.0573
_refine_ls_shift/su_max 0.001
_refine_ls_shift/su_mean 0.000
_refine_ls_structure_factor_coef Fsqd
_refine_ls_weighting_details 'calc w=1/[\s^2^(Fo^2^)+(0.0776P)^2^+6.0141P] where P=(Fo^2^+2Fc^2^)/3'
_refine_ls_weighting_scheme calc
_refine_ls_wR_factor_gt 0.1552
_refine_ls_wR_factor_ref 0.1592
_reflns_number_gt 2069
_reflns_number_total 2309
_reflns_threshold_expression >2sigma(I)
_cod_data_source_file om7007524-file001.cif
_cod_data_source_block 9_c2m
_cod_original_cell_volume 2209.5(8)
_cod_database_code 4073941

loop_
_symmetry_equiv_pos_as_xyz
'x, y, z'
'-x, y, -z'
'x+1/2, y+1/2, z'
'-x+1/2, y+1/2, -z'
'-x, -y, -z'
'x, -y, z'
'-x+1/2, -y+1/2, -z'
'x+1/2, -y+1/2, z'

loop_
_atom_site_label
_atom_site_type_symbol
_atom_site_fract_x
_atom_site_fract_y
_atom_site_fract_z
_atom_site_U_iso_or_equiv
_atom_site_adp_type
_atom_site_occupancy
_atom_site_symmetry_multiplicity
_atom_site_calc_flag
_atom_site_refinement_flags
_atom_site_disorder_assembly
_atom_site_disorder_group
C1 C 1.2554(5) 0.1405(9) 0.3009(10) 0.073(3) Uani 0.521(7) 1 d PU A 1
H1A H 1.3042 0.1457 0.3957 0.109 Uiso 0.521(7) 1 calc PR A 1
H1B H 1.2163 0.1904 0.2997 0.109 Uiso 0.521(7) 1 calc PR A 1
H1C H 1.2669 0.1570 0.2200 0.109 Uiso 0.521(7) 1 calc PR A 1
C4 C 1.1871(4) 0.1444(6) -0.1219(8) 0.0449(18) Uani 0.521(7) 1 d PU A 1
H4A H 1.2101 0.1485 -0.1885 0.067 Uiso 0.521(7) 1 calc PR A 1
H4B H 1.2271 0.1641 -0.0215 0.067 Uiso 0.521(7) 1 calc PR A 1
H4C H 1.1420 0.1928 -0.1562 0.067 Uiso 0.521(7) 1 calc PR A 1
C5 C 0.9633(7) 0.3728(6) 0.1420(13) 0.084(4) Uani 0.521(7) 1 d PU A 1
H5A H 0.9795 0.4194 0.2276 0.127 Uiso 0.521(7) 1 calc PR A 1
H5B H 0.9089 0.3491 0.1081 0.127 Uiso 0.521(7) 1 calc PR A 1
H5C H 0.9662 0.4110 0.0620 0.127 Uiso 0.521(7) 1 calc PR A 1
C6 C 1.1353(7) 0.3115(9) 0.2457(11) 0.069(3) Uani 0.521(7) 1 d PU A 1
H6A H 1.1515 0.3622 0.3268 0.103 Uiso 0.521(7) 1 calc PR A 1
H6B H 1.1327 0.3466 0.1587 0.103 Uiso 0.521(7) 1 calc PR A 1
H6C H 1.1739 0.2541 0.2763 0.103 Uiso 0.521(7) 1 calc PR A 1
C7 C 1.0363(7) 0.2101(10) 0.3689(10) 0.069(3) Uani 0.521(7) 1 d PU A 1
H7A H 1.0496 0.2695 0.4375 0.104 Uiso 0.521(7) 1 calc PR A 1
H7B H 1.0769 0.1555 0.4134 0.104 Uiso 0.521(7) 1 calc PR A 1
H7C H 0.9848 0.1813 0.3485 0.104 Uiso 0.521(7) 1 calc PR A 1
C11 C 1.2924(5) 0.0866(12) 0.2810(10) 0.082(4) Uani 0.479(7) 1 d PU A 2
H11A H 1.3389 0.0833 0.3793 0.124 Uiso 0.479(7) 1 calc PR A 2
H11B H 1.2729 0.1591 0.2599 0.124 Uiso 0.479(7) 1 calc PR A 2
H11C H 1.3070 0.0633 0.2064 0.124 Uiso 0.479(7) 1 calc PR A 2
C44 C 1.2387(5) 0.0806(8) -0.0605(11) 0.064(3) Uani 0.479(7) 1 d PU A 2
H44A H 1.2575 0.0765 -0.1338 0.095 Uiso 0.479(7) 1 calc PR A 2
H44B H 1.2802 0.0551 0.0352 0.095 Uiso 0.479(7) 1 calc PR A 2
H44C H 1.2260 0.1538 -0.0506 0.095 Uiso 0.479(7) 1 calc PR A 2
C55 C 0.9330(5) 0.3082(6) 0.1746(11) 0.053(2) Uani 0.479(7) 1 d PU A 2
H55A H 0.9435 0.3588 0.2539 0.080 Uiso 0.479(7) 1 calc PR A 2
H55B H 0.9013 0.2499 0.1802 0.080 Uiso 0.479(7) 1 calc PR A 2
H55C H 0.9041 0.3433 0.0785 0.080 Uiso 0.479(7) 1 calc PR A 2
C66 C 1.0908(6) 0.3642(7) 0.1899(11) 0.046(2) Uani 0.479(7) 1 d PU A 2
H66A H 1.1026 0.4123 0.2723 0.069 Uiso 0.479(7) 1 calc PR A 2
H66B H 1.0613 0.4018 0.0960 0.069 Uiso 0.479(7) 1 calc PR A 2
H66C H 1.1404 0.3373 0.1977 0.069 Uiso 0.479(7) 1 calc PR A 2
C77 C 1.0836(7) 0.1969(8) 0.3890(10) 0.052(2) Uani 0.479(7) 1 d PU A 2
H77A H 1.0941 0.2525 0.4621 0.078 Uiso 0.479(7) 1 calc PR A 2
H77B H 1.1338 0.1652 0.4063 0.078 Uiso 0.479(7) 1 calc PR A 2
H77C H 1.0500 0.1428 0.3985 0.078 Uiso 0.479(7) 1 calc PR A 2
Si1 Si 1.09677(6) 0.0000 0.04301(11) 0.0184(3) Uani 1 2 d S . .
Si2 Si 1.0000 0.13340(8) 0.0000 0.0207(3) Uani 1 2 d S . .
Si3 Si 1.21407(7) 0.0000 0.27614(14) 0.0460(4) Uani 1 2 d S . .
Si4 Si 1.15092(6) 0.0000 -0.12061(13) 0.0279(3) Uani 1 2 d S . .
Si5 Si 1.03165(6) 0.25484(7) 0.19684(11) 0.0424(3) Uani 1 1 d . . .
C2 C 1.2038(5) 0.0000 0.4426(7) 0.153(6) Uani 1 2 d S A .
H2A H 1.2564 0.0000 0.5298 0.229 Uiso 1 2 calc SR . .
H2B H 1.1747 -0.0629 0.4439 0.229 Uiso 0.50 1 calc PR . .
H2C H 1.1747 0.0629 0.4439 0.229 Uiso 0.50 1 calc PR . .
C3 C 1.0801(4) 0.0000 -0.3150(7) 0.109(4) Uani 1 2 d S A .
H3A H 1.1082 0.0000 -0.3733 0.164 Uiso 1 2 calc SR . .
H3B H 1.0468 0.0629 -0.3386 0.164 Uiso 0.50 1 calc PR . .
H3C H 1.0468 -0.0629 -0.3387 0.164 Uiso 0.50 1 calc PR . .

loop_
_atom_site_aniso_label
_atom_site_aniso_U_11
_atom_site_aniso_U_22
_atom_site_aniso_U_33
_atom_site_aniso_U_23
_atom_site_aniso_U_13
_atom_site_aniso_U_12
C1 0.033(4) 0.122(9) 0.060(5) -0.048(6) 0.021(4) -0.031(5)
C4 0.043(4) 0.049(4) 0.046(4) 0.002(3) 0.024(3) -0.015(3)
C5 0.151(10) 0.028(4) 0.138(9) -0.022(5) 0.121(9) -0.012(5)
C6 0.091(7) 0.072(7) 0.063(6) -0.033(5) 0.053(6) -0.054(6)
C7 0.079(7) 0.100(8) 0.040(5) -0.020(5) 0.038(5) -0.039(7)
C11 0.034(4) 0.149(12) 0.040(5) 0.012(6) -0.002(4) -0.041(6)
C44 0.059(5) 0.075(7) 0.085(7) -0.038(6) 0.056(5) -0.043(5)
C55 0.066(5) 0.035(4) 0.086(6) -0.002(4) 0.059(5) 0.006(4)
C66 0.054(5) 0.030(4) 0.059(5) -0.009(4) 0.031(4) -0.018(4)
C77 0.067(6) 0.053(5) 0.046(5) 0.000(4) 0.035(5) 0.011(5)
Si1 0.0164(5) 0.0222(5) 0.0165(5) 0.000 0.0078(4) 0.000
Si2 0.0275(5) 0.0140(5) 0.0252(6) 0.000 0.0163(4) 0.000
Si3 0.0251(6) 0.0801(11) 0.0236(7) 0.000 0.0043(5) 0.000
Si4 0.0245(6) 0.0375(7) 0.0279(6) 0.000 0.0175(5) 0.000
Si5 0.0657(7) 0.0284(5) 0.0506(6) -0.0149(4) 0.0419(5) -0.0142(4)
C2 0.081(6) 0.346(19) 0.018(3) 0.000 0.014(3) 0.000
C3 0.067(4) 0.239(12) 0.027(3) 0.000 0.027(3) 0.000

loop_
_atom_type_symbol
_atom_type_description
_atom_type_scat_dispersion_real
_atom_type_scat_dispersion_imag
_atom_type_scat_source
C C 0.0033 0.0016 'International Tables Vol C Tables 4.2.6.8 and 6.1.1.4'
H H 0.0000 0.0000 'International Tables Vol C Tables 4.2.6.8 and 6.1.1.4'
Si Si 0.0817 0.0704 'International Tables Vol C Tables 4.2.6.8 and 6.1.1.4'

loop_
_geom_angle_atom_site_label_1
_geom_angle_atom_site_label_2
_geom_angle_atom_site_label_3
_geom_angle
_geom_angle_site_symmetry_1
_geom_angle_site_symmetry_3
Si4 Si1 Si3 100.89(6) . .
Si4 Si1 Si2 115.83(4) . 5_755
Si3 Si1 Si2 117.67(4) . 5_755
Si4 Si1 Si2 115.83(4) . .
Si3 Si1 Si2 117.67(4) . .
Si2 Si1 Si2 90.02(5) 5_755 .
Si5 Si2 Si5 99.21(6) . 2_755
Si5 Si2 Si1 118.41(3) . 5_755
Si5 Si2 Si1 116.16(4) 2_755 5_755
Si5 Si2 Si1 116.15(4) . .
Si5 Si2 Si1 118.41(4) 2_755 .
Si1 Si2 Si1 89.98(5) 5_755 .
C2 Si3 C11 115.4(4) . .
C2 Si3 C11 115.4(4) . 6
C11 Si3 C11 73.1(10) . 6
C2 Si3 C1 95.7(3) . 6
C11 Si3 C1 105.6(7) . 6
C11 Si3 C1 33.1(5) 6 6
C2 Si3 C1 95.7(3) . .
C11 Si3 C1 33.1(5) . .
C11 Si3 C1 105.6(7) 6 .
C1 Si3 C1 136.6(6) 6 .
C2 Si3 Si1 118.2(3) . .
C11 Si3 Si1 113.3(3) . .
C11 Si3 Si1 113.3(3) 6 .
C1 Si3 Si1 105.5(3) 6 .
C1 Si3 Si1 105.5(3) . .
C3 Si4 C44 117.7(4) . 6
C3 Si4 C44 117.7(4) . .
C44 Si4 C44 68.8(8) 6 .
C3 Si4 C4 94.3(2) . .
C44 Si4 C4 104.8(5) 6 .
C44 Si4 C4 36.8(4) . .
C3 Si4 C4 94.3(2) . 6
C44 Si4 C4 36.8(4) 6 6
C44 Si4 C4 104.8(5) . 6
C4 Si4 C4 138.2(5) . 6
C3 Si4 Si1 115.6(2) . .
C44 Si4 Si1 114.4(3) 6 .
C44 Si4 Si1 114.4(3) . .
C4 Si4 Si1 106.4(2) . .
C4 Si4 Si1 106.4(2) 6 .
C66 Si5 C7 122.4(4) . .
C66 Si5 C77 108.1(5) . .
C7 Si5 C77 26.4(4) . .
C66 Si5 C5 75.0(4) . .
C7 Si5 C5 104.0(5) . .
C77 Si5 C5 124.5(4) . .
C66 Si5 C55 109.0(4) . .
C7 Si5 C55 79.2(5) . .
C77 Si5 C55 105.2(4) . .
C5 Si5 C55 34.9(3) . .
C66 Si5 C6 31.2(4) . .
C7 Si5 C6 107.2(4) . .
C77 Si5 C6 84.8(5) . .
C5 Si5 C6 105.3(5) . .
C55 Si5 C6 136.9(5) . .
C66 Si5 Si2 111.9(3) . .
C7 Si5 Si2 119.9(4) . .
C77 Si5 Si2 115.4(3) . .
C5 Si5 Si2 113.6(3) . .
C55 Si5 Si2 106.9(3) . .
C6 Si5 Si2 105.9(3) . .

loop_
_geom_bond_atom_site_label_1
_geom_bond_atom_site_label_2
_geom_bond_distance
_geom_bond_site_symmetry_2
C1 Si3 1.922(10) .
C4 Si4 1.966(7) .
C5 Si5 1.894(10) .
C6 Si5 1.947(9) .
C7 Si5 1.820(8) .
C11 Si3 1.848(9) .
C44 Si4 1.813(7) .
C55 Si5 1.923(7) .
C66 Si5 1.820(7) .
C77 Si5 1.887(9) .
Si1 Si4 2.3645(14) .
Si1 Si3 2.3814(19) .
Si1 Si2 2.3979(10) 5_755
Si1 Si2 2.3979(10) .
Si2 Si5 2.3822(11) .
Si2 Si5 2.3822(11) 2_755
Si2 Si1 2.3979(10) 5_755
Si3 C2 1.815(7) .
Si3 C11 1.848(9) 6
Si3 C1 1.922(10) 6
Si4 C3 1.803(6) .
Si4 C44 1.813(7) 6
Si4 C4 1.966(7) 6

loop_
_geom_torsion_atom_site_label_1
_geom_torsion_atom_site_label_2
_geom_torsion_atom_site_label_3
_geom_torsion_atom_site_label_4
_geom_torsion
_geom_torsion_site_symmetry_1
_geom_torsion_site_symmetry_4
Si4 Si1 Si2 Si5 -119.04(5) . .
Si3 Si1 Si2 Si5 0.36(6) . .
Si2 Si1 Si2 Si5 122.00(4) 5_755 .
Si4 Si1 Si2 Si5 -1.10(6) . 2_755
Si3 Si1 Si2 Si5 118.30(6) . 2_755
Si2 Si1 Si2 Si5 -120.07(5) 5_755 2_755
Si4 Si1 Si2 Si1 118.96(6) . 5_755
Si3 Si1 Si2 Si1 -121.64(6) . 5_755
Si2 Si1 Si2 Si1 0.0 5_755 5_755
Si4 Si1 Si3 C2 180.0 . .
Si2 Si1 Si3 C2 -52.99(4) 5_755 .
Si2 Si1 Si3 C2 52.99(4) . .
Si4 Si1 Si3 C11 40.4(6) . .
Si2 Si1 Si3 C11 167.5(6) 5_755 .
Si2 Si1 Si3 C11 -86.6(6) . .
Si4 Si1 Si3 C11 -40.4(6) . 6
Si2 Si1 Si3 C11 86.6(6) 5_755 6
Si2 Si1 Si3 C11 -167.5(6) . 6
Si4 Si1 Si3 C1 -74.6(3) . 6
Si2 Si1 Si3 C1 52.4(3) 5_755 6
Si2 Si1 Si3 C1 158.4(3) . 6
Si4 Si1 Si3 C1 74.6(3) . .
Si2 Si1 Si3 C1 -158.4(3) 5_755 .
Si2 Si1 Si3 C1 -52.4(3) . .
Si3 Si1 Si4 C3 180.0 . .
Si2 Si1 Si4 C3 51.79(4) 5_755 .
Si2 Si1 Si4 C3 -51.79(4) . .
Si3 Si1 Si4 C44 38.3(4) . 6
Si2 Si1 Si4 C44 -89.9(4) 5_755 6
Si2 Si1 Si4 C44 166.6(4) . 6
Si3 Si1 Si4 C44 -38.3(4) . .
Si2 Si1 Si4 C44 -166.6(4) 5_755 .
Si2 Si1 Si4 C44 89.9(4) . .
Si3 Si1 Si4 C4 -76.8(2) . .
Si2 Si1 Si4 C4 155.0(2) 5_755 .
Si2 Si1 Si4 C4 51.4(2) . .
Si3 Si1 Si4 C4 76.8(2) . 6
Si2 Si1 Si4 C4 -51.4(2) 5_755 6
Si2 Si1 Si4 C4 -155.0(2) . 6
Si5 Si2 Si5 C66 -42.3(4) 2_755 .
Si1 Si2 Si5 C66 -168.9(4) 5_755 .
Si1 Si2 Si5 C66 85.8(4) . .
Si5 Si2 Si5 C7 164.0(5) 2_755 .
Si1 Si2 Si5 C7 37.5(5) 5_755 .
Si1 Si2 Si5 C7 -67.9(5) . .
Si5 Si2 Si5 C77 -166.5(4) 2_755 .
Si1 Si2 Si5 C77 66.9(4) 5_755 .
Si1 Si2 Si5 C77 -38.4(4) . .
Si5 Si2 Si5 C5 40.3(3) 2_755 .
Si1 Si2 Si5 C5 -86.3(3) 5_755 .
Si1 Si2 Si5 C5 168.4(3) . .
Si5 Si2 Si5 C55 76.9(3) 2_755 .
Si1 Si2 Si5 C55 -49.6(3) 5_755 .
Si1 Si2 Si5 C55 -155.0(3) . .
Si5 Si2 Si5 C6 -74.8(4) 2_755 .
Si1 Si2 Si5 C6 158.7(4) 5_755 .
Si1 Si2 Si5 C6 53.3(4) . .
